data_1552138
loop_
_publ_author_name
'Yuan, Yu-Chao'
'Bruneau, Christian'
'Roisnel, Thierry'
'Gramage-Doria, Rafael'

_publ_section_title
;
 Site-selective Ru-catalyzed C-H bond alkenylation with biologically
 relevant isoindolinones: a case of catalyst performance controlled by
 subtle stereo-electronic effects of the weak directing group
;
_journal_name_full 'Catalysis Science &amp; Technology'
_journal_paper_doi 10.1039/C9CY01231A
_journal_year 2019
_chemical_compound_source 'synthesis as described'
_chemical_formula_moiety 'C18 H15 N O2'
_chemical_formula_sum 'C18 H15 N O2'
_chemical_formula_weight 277.31
_space_group_crystal_system triclinic
_space_group_IT_number 2
_space_group_name_Hall '-P 1'
_space_group_name_H-M_alt 'P -1'
_symmetry_space_group_name_Hall '-P 1'
_symmetry_space_group_name_H-M 'P -1'
_atom_sites_solution_hydrogens geom
_audit_creation_date 2018-11-19
_audit_creation_method 'SHELXL-2018_3, CRYSCALC (Oct. 2018)'
_audit_update_record
;
2019-02-06 deposited with the CCDC.    2019-08-02 downloaded from the CCDC.
;
_cell_angle_alpha 94.139(4)
_cell_angle_beta 93.272(4)
_cell_angle_gamma 107.361(3)
_cell_formula_units_Z 2
_cell_length_a 6.1964(7)
_cell_length_b 8.1764(8)
_cell_length_c 14.4347(16)
_cell_measurement_reflns_used 8713
_cell_measurement_temperature 150
_cell_measurement_theta_max 27.5125
_cell_measurement_theta_min 2.8393
_cell_measurement_wavelength 0.71073
_cell_volume 693.81(13)
_computing_cell_refinement 'APEX3 (Bruker, 2015)'
_computing_data_collection 'SAINT (Bruker, 2014)'
_computing_data_reduction 'SAINT (Bruker, 2014)'
_computing_molecular_graphics 'SXGRAPH (Farrugia, 1999), Mercury (CSD, 2016)'
_computing_publication_material 'CRYSCALC (T. Roisnel, local program, 2018)'
_computing_structure_refinement 'SHELXL-2018_3 (Sheldrick, 2018)'
_computing_structure_solution 'SHELXT (Sheldrick, 2015)'
_diffrn_ambient_temperature 150
_diffrn_detector '(CMOS) PHOTON 100'
_diffrn_measured_fraction_theta_full 0.996
_diffrn_measured_fraction_theta_max 0.992
_diffrn_measurement_device_type 'D8 VENTURE Bruker AXS'
_diffrn_measurement_method 'rotation images'
_diffrn_radiation_monochromator 'multilayer monochromator'
_diffrn_radiation_probe x-ray
_diffrn_radiation_source 'Incoatec microfocus sealed tube'
_diffrn_radiation_type MoK\a
_diffrn_radiation_wavelength 0.71073
_diffrn_reflns_av_R_equivalents 0.0501
_diffrn_reflns_av_unetI/netI 0.0456
_diffrn_reflns_limit_h_max 8
_diffrn_reflns_limit_h_min -8
_diffrn_reflns_limit_k_max 10
_diffrn_reflns_limit_k_min -8
_diffrn_reflns_limit_l_max 18
_diffrn_reflns_limit_l_min -18
_diffrn_reflns_number 13067
_diffrn_reflns_theta_full 25.242
_diffrn_reflns_theta_max 27.551
_diffrn_reflns_theta_min 2.839
_exptl_absorpt_coefficient_mu 0.087
_exptl_absorpt_correction_T_max 0.980
_exptl_absorpt_correction_T_min 0.787
_exptl_absorpt_correction_type multi-scan
_exptl_absorpt_process_details
;
  [Sheldrick, G.M. (2014). SADABS Bruker AXS Inc., Madison, Wisconsin, USA]
;
_exptl_crystal_colour colourless
_exptl_crystal_density_diffrn 1.327
_exptl_crystal_description prism
_exptl_crystal_F_000 292
_exptl_crystal_size_max 0.510
_exptl_crystal_size_mid 0.360
_exptl_crystal_size_min 0.230
_refine_diff_density_max 0.336
_refine_diff_density_min -0.327
_refine_diff_density_rms 0.060
_refine_ls_extinction_method none
_refine_ls_goodness_of_fit_ref 1.032
_refine_ls_hydrogen_treatment constr
_refine_ls_matrix_type full
_refine_ls_number_parameters 191
_refine_ls_number_reflns 3176
_refine_ls_number_restraints 0
_refine_ls_restrained_S_all 1.032
_refine_ls_R_factor_all 0.0565
_refine_ls_R_factor_gt 0.0485
_refine_ls_shift/su_max 0.018
_refine_ls_shift/su_mean 0.000
_refine_ls_structure_factor_coef Fsqd
_refine_ls_weighting_details 'w=1/[\s^2^(Fo^2^)+(0.0783P)^2^+0.2903P] where P=(Fo^2^+2Fc^2^)/3'
_refine_ls_weighting_scheme calc
_refine_ls_wR_factor_gt 0.1333
_refine_ls_wR_factor_ref 0.1412
_reflns_Friedel_coverage 0.000
_reflns_number_gt 2737
_reflns_number_total 3176
_reflns_threshold_expression >2sigma(I)
_cod_data_source_file c9cy01231a2.cif
_cod_data_source_block YYC438
_cod_database_code 1552138

loop_
_space_group_symop_operation_xyz
'x, y, z'
'-x, -y, -z'

loop_
_atom_site_label
_atom_site_type_symbol
_atom_site_fract_x
_atom_site_fract_y
_atom_site_fract_z
_atom_site_U_iso_or_equiv
_atom_site_adp_type
_atom_site_occupancy
_atom_site_site_symmetry_order
_atom_site_calc_flag
_atom_site_refinement_flags_posn
_atom_site_refinement_flags_adp
O1 O 0.76996(17) 0.27924(13) 0.13618(7) 0.0246(3) Uani 1 1 d . .
C2 C 0.6505(2) 0.37251(16) 0.14967(9) 0.0168(3) Uani 1 1 d . .
C3 C 0.6712(2) 0.54115(16) 0.11375(9) 0.0162(3) Uani 1 1 d . .
C4 C 0.8334(2) 0.63339(18) 0.05899(10) 0.0223(3) Uani 1 1 d . .
H4 H 0.952360 0.591052 0.039766 0.027 Uiso 1 1 calc R U
C5 C 0.8158(3) 0.78955(18) 0.03327(10) 0.0250(3) Uani 1 1 d . .
H5 H 0.922569 0.854479 -0.005173 0.030 Uiso 1 1 calc R U
C6 C 0.6431(3) 0.85199(18) 0.06326(10) 0.0251(3) Uani 1 1 d . .
H6 H 0.635577 0.960083 0.045774 0.030 Uiso 1 1 calc R U
C7 C 0.4811(2) 0.75895(18) 0.11846(10) 0.0223(3) Uani 1 1 d . .
H7 H 0.363696 0.802094 0.138809 0.027 Uiso 1 1 calc R U
C8 C 0.4966(2) 0.60106(17) 0.14281(9) 0.0172(3) Uani 1 1 d . .
C9 C 0.3488(2) 0.47266(17) 0.19987(9) 0.0200(3) Uani 1 1 d . .
H9A H 0.341764 0.524966 0.263217 0.024 Uiso 1 1 calc R U
H9B H 0.193042 0.424041 0.169435 0.024 Uiso 1 1 calc R U
N10 N 0.46664(18) 0.34073(14) 0.20275(8) 0.0172(3) Uani 1 1 d . .
C11 C 0.3806(2) 0.18632(17) 0.24630(9) 0.0180(3) Uani 1 1 d . .
C12 C 0.1565(2) 0.08517(18) 0.22332(9) 0.0208(3) Uani 1 1 d . .
H12 H 0.062026 0.122063 0.180764 0.025 Uiso 1 1 calc R U
C13 C 0.0707(2) -0.06926(18) 0.26231(10) 0.0231(3) Uani 1 1 d . .
H13 H -0.082767 -0.136744 0.247230 0.028 Uiso 1 1 calc R U
C14 C 0.2097(3) -0.12493(18) 0.32339(10) 0.0251(3) Uani 1 1 d . .
H14 H 0.153805 -0.233069 0.347835 0.030 Uiso 1 1 calc R U
C15 C 0.4303(3) -0.02181(19) 0.34845(10) 0.0258(3) Uani 1 1 d . .
H15 H 0.523178 -0.059893 0.391149 0.031 Uiso 1 1 calc R U
C16 C 0.5200(2) 0.13700(17) 0.31256(9) 0.0202(3) Uani 1 1 d . .
C17 C 0.7462(3) 0.25352(19) 0.34625(10) 0.0241(3) Uani 1 1 d . .
H17 H 0.800003 0.357781 0.317834 0.029 Uiso 1 1 calc R U
C18 C 0.8832(2) 0.22246(19) 0.41498(10) 0.0249(3) Uani 1 1 d . .
H18 H 0.835462 0.118232 0.443867 0.030 Uiso 1 1 calc R U
C19 C 1.1071(2) 0.34962(18) 0.44557(9) 0.0216(3) Uani 1 1 d . .
C20 C 1.2536(3) 0.2960(2) 0.51661(12) 0.0356(4) Uani 1 1 d . .
H20A H 1.309458 0.206092 0.487444 0.053 Uiso 1 1 calc R U
H20B H 1.164213 0.251282 0.568191 0.053 Uiso 1 1 calc R U
H20C H 1.382660 0.395555 0.540460 0.053 Uiso 1 1 calc R U
O21 O 1.17128(19) 0.48912(14) 0.41452(7) 0.0288(3) Uani 1 1 d . .

loop_
_atom_site_aniso_label
_atom_site_aniso_U_11
_atom_site_aniso_U_22
_atom_site_aniso_U_33
_atom_site_aniso_U_23
_atom_site_aniso_U_13
_atom_site_aniso_U_12
O1 0.0225(5) 0.0188(5) 0.0361(6) 0.0046(4) 0.0050(4) 0.0108(4)
C2 0.0164(6) 0.0151(6) 0.0187(6) 0.0021(5) 0.0003(5) 0.0045(5)
C3 0.0195(6) 0.0130(6) 0.0155(6) 0.0011(4) 0.0004(5) 0.0043(5)
C4 0.0249(7) 0.0178(6) 0.0226(6) 0.0002(5) 0.0072(5) 0.0036(5)
C5 0.0319(8) 0.0181(7) 0.0209(6) 0.0043(5) 0.0053(6) 0.0002(6)
C6 0.0321(8) 0.0151(6) 0.0259(7) 0.0066(5) -0.0042(6) 0.0042(6)
C7 0.0239(7) 0.0188(7) 0.0265(7) 0.0044(5) -0.0010(5) 0.0098(5)
C8 0.0186(6) 0.0162(6) 0.0169(6) 0.0023(5) -0.0004(5) 0.0055(5)
C9 0.0216(6) 0.0187(6) 0.0233(7) 0.0066(5) 0.0061(5) 0.0095(5)
N10 0.0182(5) 0.0161(5) 0.0192(5) 0.0066(4) 0.0028(4) 0.0069(4)
C11 0.0221(6) 0.0154(6) 0.0170(6) 0.0047(5) 0.0031(5) 0.0057(5)
C12 0.0217(7) 0.0213(7) 0.0193(6) 0.0047(5) 0.0013(5) 0.0059(5)
C13 0.0226(7) 0.0199(7) 0.0239(7) 0.0029(5) 0.0040(5) 0.0012(5)
C14 0.0325(8) 0.0172(6) 0.0247(7) 0.0077(5) 0.0059(6) 0.0043(6)
C15 0.0322(8) 0.0226(7) 0.0229(7) 0.0091(5) -0.0012(6) 0.0080(6)
C16 0.0242(7) 0.0186(6) 0.0173(6) 0.0037(5) -0.0007(5) 0.0058(5)
C17 0.0277(7) 0.0217(7) 0.0219(7) 0.0040(5) -0.0031(5) 0.0063(6)
C18 0.0260(7) 0.0206(7) 0.0260(7) 0.0075(5) -0.0004(6) 0.0034(6)
C19 0.0230(7) 0.0237(7) 0.0179(6) 0.0045(5) 0.0040(5) 0.0060(5)
C20 0.0253(8) 0.0392(9) 0.0409(9) 0.0193(7) -0.0035(7) 0.0050(7)
O21 0.0313(6) 0.0249(5) 0.0257(5) 0.0085(4) -0.0006(4) 0.0010(4)

loop_
_atom_type_symbol
_atom_type_description
_atom_type_scat_dispersion_real
_atom_type_scat_dispersion_imag
_atom_type_scat_source
C C 0.0033 0.0016 'International Tables Vol C Tables 4.2.6.8 and 6.1.1.4'
H H 0.0000 0.0000 'International Tables Vol C Tables 4.2.6.8 and 6.1.1.4'
N N 0.0061 0.0033 'International Tables Vol C Tables 4.2.6.8 and 6.1.1.4'
O O 0.0106 0.0060 'International Tables Vol C Tables 4.2.6.8 and 6.1.1.4'

loop_
_geom_angle_atom_site_label_1
_geom_angle_atom_site_label_2
_geom_angle_atom_site_label_3
_geom_angle
O1 C2 N10 126.40(12)
O1 C2 C3 128.03(12)
N10 C2 C3 105.57(11)
C8 C3 C4 121.99(12)
C8 C3 C2 109.54(11)
C4 C3 C2 128.47(12)
C5 C4 C3 117.78(13)
C5 C4 H4 121.1
C3 C4 H4 121.1
C4 C5 C6 120.66(13)
C4 C5 H5 119.7
C6 C5 H5 119.7
C5 C6 C7 121.29(13)
C5 C6 H6 119.4
C7 C6 H6 119.4
C8 C7 C6 117.99(13)
C8 C7 H7 121.0
C6 C7 H7 121.0
C3 C8 C7 120.28(12)
C3 C8 C9 109.40(11)
C7 C8 C9 130.32(12)
N10 C9 C8 102.19(10)
N10 C9 H9A 111.3
C8 C9 H9A 111.3
N10 C9 H9B 111.3
C8 C9 H9B 111.3
H9A C9 H9B 109.2
C2 N10 C11 123.81(11)
C2 N10 C9 113.13(11)
C11 N10 C9 122.60(11)
C12 C11 C16 120.44(12)
C12 C11 N10 119.23(12)
C16 C11 N10 120.33(12)
C13 C12 C11 120.37(13)
C13 C12 H12 119.8
C11 C12 H12 119.8
C12 C13 C14 119.94(13)
C12 C13 H13 120.0
C14 C13 H13 120.0
C15 C14 C13 119.64(13)
C15 C14 H14 120.2
C13 C14 H14 120.2
C14 C15 C16 121.84(13)
C14 C15 H15 119.1
C16 C15 H15 119.1
C15 C16 C11 117.59(13)
C15 C16 C17 121.56(13)
C11 C16 C17 120.76(12)
C18 C17 C16 124.59(14)
C18 C17 H17 117.7
C16 C17 H17 117.7
C17 C18 C19 120.68(13)
C17 C18 H18 119.7
C19 C18 H18 119.7
O21 C19 C18 122.33(13)
O21 C19 C20 121.39(13)
C18 C19 C20 116.27(13)
C19 C20 H20A 109.5
C19 C20 H20B 109.5
H20A C20 H20B 109.5
C19 C20 H20C 109.5
H20A C20 H20C 109.5
H20B C20 H20C 109.5

loop_
_geom_bond_atom_site_label_1
_geom_bond_atom_site_label_2
_geom_bond_distance
O1 C2 1.2245(16)
C2 N10 1.3799(17)
C2 C3 1.4805(17)
C3 C8 1.3877(18)
C3 C4 1.3883(18)
C4 C5 1.388(2)
C4 H4 0.9500
C5 C6 1.393(2)
C5 H5 0.9500
C6 C7 1.394(2)
C6 H6 0.9500
C7 C8 1.3910(18)
C7 H7 0.9500
C8 C9 1.5020(18)
C9 N10 1.4736(16)
C9 H9A 0.9900
C9 H9B 0.9900
N10 C11 1.4229(16)
C11 C12 1.3941(19)
C11 C16 1.4119(18)
C12 C13 1.3892(19)
C12 H12 0.9500
C13 C14 1.389(2)
C13 H13 0.9500
C14 C15 1.386(2)
C14 H14 0.9500
C15 C16 1.4010(19)
C15 H15 0.9500
C16 C17 1.472(2)
C17 C18 1.356(2)
C17 H17 0.9500
C18 C19 1.484(2)
C18 H18 0.9500
C19 O21 1.2179(18)
C19 C20 1.505(2)
C20 H20A 0.9800
C20 H20B 0.9800
C20 H20C 0.9800

loop_
_geom_torsion_atom_site_label_1
_geom_torsion_atom_site_label_2
_geom_torsion_atom_site_label_3
_geom_torsion_atom_site_label_4
_geom_torsion
O1 C2 C3 C8 177.85(13)
N10 C2 C3 C8 -2.34(14)
O1 C2 C3 C4 -1.9(2)
N10 C2 C3 C4 177.91(13)
C8 C3 C4 C5 -0.2(2)
C2 C3 C4 C5 179.49(12)
C3 C4 C5 C6 1.2(2)
C4 C5 C6 C7 -1.1(2)
C5 C6 C7 C8 -0.1(2)
C4 C3 C8 C7 -0.9(2)
C2 C3 C8 C7 179.33(12)
C4 C3 C8 C9 179.48(12)
C2 C3 C8 C9 -0.28(14)
C6 C7 C8 C3 1.03(19)
C6 C7 C8 C9 -179.45(13)
C3 C8 C9 N10 2.59(14)
C7 C8 C9 N10 -176.98(13)
O1 C2 N10 C11 -3.6(2)
C3 C2 N10 C11 176.57(11)
O1 C2 N10 C9 -176.00(13)
C3 C2 N10 C9 4.19(14)
C8 C9 N10 C2 -4.26(14)
C8 C9 N10 C11 -176.75(11)
C2 N10 C11 C12 -120.58(14)
C9 N10 C11 C12 51.10(18)
C2 N10 C11 C16 59.95(18)
C9 N10 C11 C16 -128.38(14)
C16 C11 C12 C13 -2.8(2)
N10 C11 C12 C13 177.69(12)
C11 C12 C13 C14 -1.1(2)
C12 C13 C14 C15 3.0(2)
C13 C14 C15 C16 -1.2(2)
C14 C15 C16 C11 -2.6(2)
C14 C15 C16 C17 173.94(14)
C12 C11 C16 C15 4.6(2)
N10 C11 C16 C15 -175.94(12)
C12 C11 C16 C17 -171.99(13)
N10 C11 C16 C17 7.5(2)
C15 C16 C17 C18 -2.0(2)
C11 C16 C17 C18 174.44(14)
C16 C17 C18 C19 -178.74(13)
C17 C18 C19 O21 4.1(2)
C17 C18 C19 C20 -175.08(15)
